data_7063436
loop_
_publ_author_name
'Roy, Suparna'
'Barma, Arpita'
'Muhuri, Debasmita'
'Ghosh, Pritam'
'Roy, Partha'

_publ_section_title
;
 Synthesis and characterization of copper(ii) complexes: their catalytic
 behavior towards alcohol oxidation using NaOCl as the oxidant
;
_journal_issue 34
_journal_name_full 'New Journal of Chemistry'
_journal_page_first 14948
_journal_page_last 14957
_journal_paper_doi 10.1039/D4NJ03011G
_journal_volume 48
_journal_year 2024
_chemical_formula_sum 'C26 H34 Br2 Cu N6 O10'
_chemical_formula_weight 813.94
_space_group_crystal_system triclinic
_space_group_IT_number 2
_space_group_name_Hall '-P 1'
_space_group_name_H-M_alt 'P -1'
_atom_sites_solution_hydrogens mixed
_audit_creation_method SHELXL-2018/3
_audit_update_record
;
2023-11-02 deposited with the CCDC.	2024-07-30 downloaded from the CCDC.
;
_cell_angle_alpha 92.454(2)
_cell_angle_beta 109.282(2)
_cell_angle_gamma 95.012(2)
_cell_formula_units_Z 1
_cell_length_a 8.1767(6)
_cell_length_b 8.1955(6)
_cell_length_c 12.1083(8)
_cell_measurement_reflns_used 900
_cell_measurement_temperature 293(2)
_cell_measurement_theta_max 27.565
_cell_measurement_theta_min 2.502
_cell_volume 760.74(9)
_computing_cell_refinement 'SAINT (Bruker, 2000)'
_computing_data_collection 'SMART (Bruker, 2000)'
_computing_data_reduction SAINT
_computing_molecular_graphics 'Ortep-3 for Windows (Farrugia, 1999) and CAMERON (Watkin et al., 1993)'
_computing_publication_material 'PLATON (Spek, 2003)'
_computing_structure_refinement 'SHELXL-2018/3 (Sheldrick, 2018)'
_computing_structure_solution 'SHELXT 2014/5 (Sheldrick, 2014)'
_diffrn_ambient_temperature 293(2)
_diffrn_measured_fraction_theta_full 0.995
_diffrn_measured_fraction_theta_max 0.994
_diffrn_measurement_device_type 'BRUKER D8 QUEST AREA DETECTOR'
_diffrn_measurement_method '\f and \w scans'
_diffrn_radiation_type MoK\a
_diffrn_radiation_wavelength 0.71073
_diffrn_reflns_av_R_equivalents 0.0619
_diffrn_reflns_av_unetI/netI 0.0341
_diffrn_reflns_Laue_measured_fraction_full 0.995
_diffrn_reflns_Laue_measured_fraction_max 0.994
_diffrn_reflns_limit_h_max 10
_diffrn_reflns_limit_h_min -10
_diffrn_reflns_limit_k_max 10
_diffrn_reflns_limit_k_min -10
_diffrn_reflns_limit_l_max 15
_diffrn_reflns_limit_l_min -15
_diffrn_reflns_number 25925
_diffrn_reflns_point_group_measured_fraction_full 0.995
_diffrn_reflns_point_group_measured_fraction_max 0.994
_diffrn_reflns_theta_full 25.242
_diffrn_reflns_theta_max 27.565
_diffrn_reflns_theta_min 2.502
_exptl_absorpt_coefficient_mu 3.410
_exptl_absorpt_correction_T_max 0.912
_exptl_absorpt_correction_T_min 0.897
_exptl_absorpt_correction_type multi-scan
_exptl_absorpt_process_details SADABS
_exptl_crystal_colour Brown
_exptl_crystal_density_diffrn 1.772
_exptl_crystal_description Block
_exptl_crystal_F_000 411
_exptl_crystal_size_max 0.5
_exptl_crystal_size_mid 0.3
_exptl_crystal_size_min 0.1
_refine_diff_density_max 0.636
_refine_diff_density_min -1.131
_refine_diff_density_rms 0.110
_refine_ls_extinction_method none
_refine_ls_goodness_of_fit_ref 1.017
_refine_ls_hydrogen_treatment mixed
_refine_ls_matrix_type full
_refine_ls_number_parameters 213
_refine_ls_number_reflns 3505
_refine_ls_number_restraints 0
_refine_ls_restrained_S_all 1.017
_refine_ls_R_factor_all 0.0410
_refine_ls_R_factor_gt 0.0366
_refine_ls_shift/su_max 0.001
_refine_ls_shift/su_mean 0.000
_refine_ls_structure_factor_coef Fsqd
_refine_ls_weighting_details 'w=1/[\s^2^(Fo^2^)+(0.0747P)^2^+0.4814P] where P=(Fo^2^+2Fc^2^)/3'
_refine_ls_weighting_scheme calc
_refine_ls_wR_factor_gt 0.1074
_refine_ls_wR_factor_ref 0.1122
_reflns_Friedel_coverage 0.000
_reflns_number_gt 3176
_reflns_number_total 3505
_reflns_threshold_expression 'I > 2\s(I)'
_cod_data_source_file d4nj03011g2.cif
_cod_data_source_block shelx_CCDC1
_cod_database_code 7063436
_shelx_shelxl_version_number 2018/3
_shelx_space_group_comment
;
The symmetry employed for this shelxl refinement is uniquely defined
by the following loop, which should always be used as a source of
symmetry information in preference to the above space-group names.
They are only intended as comments.
;

loop_
_space_group_symop_operation_xyz
'x, y, z'
'-x, -y, -z'

loop_
_atom_site_label
_atom_site_type_symbol
_atom_site_fract_x
_atom_site_fract_y
_atom_site_fract_z
_atom_site_U_iso_or_equiv
_atom_site_adp_type
_atom_site_occupancy
_atom_site_site_symmetry_order
_atom_site_calc_flag
_atom_site_refinement_flags_posn
_atom_site_refinement_flags_adp
_atom_site_refinement_flags_occupancy
_atom_site_disorder_assembly
_atom_site_disorder_group
Br1 Br 0.22634(4) 0.88906(4) 0.52906(2) 0.04000(12) Uani 1 1 d . . . . .
Cu1 Cu 1.000000 0.500000 0.500000 0.02659(13) Uani 1 2 d S . P . .
O2 O 0.9059(3) 0.6064(3) 0.60352(16) 0.0385(4) Uani 1 1 d . . . . .
O1 O 0.8758(3) 1.0386(3) 0.0879(2) 0.0506(6) Uani 1 1 d . . . . .
N1 N 0.8086(3) 0.7058(2) 0.14121(17) 0.0248(4) Uani 1 1 d . . . . .
N2 N 0.7848(3) 0.5235(2) 0.35912(17) 0.0250(4) Uani 1 1 d . . . . .
C7 C 0.6475(3) 0.5796(3) 0.3683(2) 0.0264(5) Uani 1 1 d . . . . .
O3 O 0.4390(3) 0.6406(4) 0.0586(3) 0.0662(8) Uani 1 1 d . . . . .
C8 C 0.6277(3) 0.6582(3) 0.4707(2) 0.0247(4) Uani 1 1 d . . . . .
C4 C 0.9033(4) 0.8408(3) 0.2339(2) 0.0388(6) Uani 1 1 d . . . . .
H4A H 1.027828 0.842200 0.250157 0.047 Uiso 1 1 calc R U . . .
H4B H 0.879537 0.820276 0.305685 0.047 Uiso 1 1 calc R U . . .
C11 C 0.5675(4) 0.8130(4) 0.6613(2) 0.0364(6) Uani 1 1 d . . . . .
H11 H 0.547168 0.865201 0.724481 0.044 Uiso 1 1 calc R U . . .
C10 C 0.7203(4) 0.7466(4) 0.6773(2) 0.0368(6) Uani 1 1 d . . . . .
H10 H 0.802534 0.753328 0.752257 0.044 Uiso 1 1 calc R U . . .
C2 C 0.7764(4) 0.9167(4) -0.0021(3) 0.0460(7) Uani 1 1 d . . . . .
H2A H 0.792007 0.942753 -0.075595 0.055 Uiso 1 1 calc R U . . .
H2B H 0.653757 0.916920 -0.011971 0.055 Uiso 1 1 calc R U . . .
C3 C 0.8469(5) 1.0054(4) 0.1944(3) 0.0488(8) Uani 1 1 d . . . . .
H3A H 0.724030 1.006396 0.183514 0.059 Uiso 1 1 calc R U . . .
H3B H 0.911466 1.090903 0.254786 0.059 Uiso 1 1 calc R U . . .
C5 C 0.8693(3) 0.5411(3) 0.1764(2) 0.0284(5) Uani 1 1 d . . . . .
H5A H 0.990896 0.557627 0.225847 0.034 Uiso 1 1 calc R U . . .
H5B H 0.861613 0.474268 0.106482 0.034 Uiso 1 1 calc R U . . .
N3 N 0.3727(3) 0.7147(3) 0.1222(2) 0.0399(5) Uani 1 1 d . . . . .
C12 C 0.4416(3) 0.8021(3) 0.5495(2) 0.0289(5) Uani 1 1 d . . . . .
C13 C 0.4699(3) 0.7257(3) 0.4553(2) 0.0280(5) Uani 1 1 d . . . . .
H13 H 0.384800 0.718445 0.381438 0.034 Uiso 1 1 calc R U . . .
C6 C 0.7654(3) 0.4484(3) 0.2418(2) 0.0276(5) Uani 1 1 d . . . . .
H6A H 0.643007 0.438619 0.194160 0.033 Uiso 1 1 calc R U . . .
H6B H 0.800203 0.338223 0.250334 0.033 Uiso 1 1 calc R U . . .
C9 C 0.7575(3) 0.6674(3) 0.5826(2) 0.0284(5) Uani 1 1 d . . . . .
O4 O 0.4561(5) 0.8376(3) 0.1827(3) 0.0774(9) Uani 1 1 d . . . . .
O5 O 0.2324(4) 0.6587(5) 0.1264(3) 0.0850(10) Uani 1 1 d . . . . .
C1 C 0.8311(4) 0.7481(3) 0.0273(2) 0.0337(5) Uani 1 1 d . . . . .
H1A H 0.760932 0.667249 -0.034980 0.040 Uiso 1 1 calc R U . . .
H1B H 0.952149 0.745831 0.033311 0.040 Uiso 1 1 calc R U . . .
H7 H 0.541(4) 0.571(3) 0.299(2) 0.022(6) Uiso 1 1 d . . . . .
H1N H 0.691(5) 0.704(5) 0.131(3) 0.054(11) Uiso 1 1 d . . . . .

loop_
_atom_site_aniso_label
_atom_site_aniso_U_11
_atom_site_aniso_U_22
_atom_site_aniso_U_33
_atom_site_aniso_U_23
_atom_site_aniso_U_13
_atom_site_aniso_U_12
Br1 0.03645(18) 0.04545(19) 0.04265(19) 0.00704(13) 0.01617(13) 0.01522(12)
Cu1 0.0268(2) 0.0308(2) 0.0235(2) 0.00885(16) 0.00813(16) 0.00796(16)
O2 0.0346(10) 0.0564(12) 0.0258(9) 0.0044(8) 0.0084(7) 0.0181(9)
O1 0.0665(15) 0.0369(11) 0.0586(14) 0.0168(10) 0.0336(12) 0.0029(10)
N1 0.0247(9) 0.0280(10) 0.0228(9) 0.0062(7) 0.0082(7) 0.0055(7)
N2 0.0292(9) 0.0233(9) 0.0227(9) 0.0059(7) 0.0086(7) 0.0013(7)
C7 0.0314(12) 0.0231(10) 0.0243(11) 0.0098(9) 0.0079(9) 0.0025(9)
O3 0.0421(13) 0.089(2) 0.0659(17) -0.0155(15) 0.0180(12) 0.0114(13)
C8 0.0293(11) 0.0200(10) 0.0260(11) 0.0077(8) 0.0101(9) 0.0020(8)
C4 0.0539(17) 0.0336(13) 0.0278(13) -0.0021(10) 0.0146(12) -0.0027(12)
C11 0.0387(14) 0.0422(15) 0.0295(13) -0.0007(11) 0.0132(11) 0.0067(11)
C10 0.0344(13) 0.0494(16) 0.0250(12) 0.0002(11) 0.0074(10) 0.0073(11)
C2 0.0507(17) 0.0499(17) 0.0422(16) 0.0244(14) 0.0176(13) 0.0114(14)
C3 0.072(2) 0.0314(14) 0.0541(19) 0.0018(13) 0.0367(17) 0.0015(14)
C5 0.0317(12) 0.0312(12) 0.0257(11) 0.0069(9) 0.0117(9) 0.0106(9)
N3 0.0321(11) 0.0462(13) 0.0401(13) 0.0134(11) 0.0068(10) 0.0131(10)
C12 0.0283(11) 0.0258(11) 0.0354(13) 0.0066(10) 0.0131(10) 0.0052(9)
C13 0.0277(11) 0.0311(12) 0.0265(11) 0.0084(9) 0.0095(9) 0.0064(9)
C6 0.0324(12) 0.0241(11) 0.0246(11) 0.0022(9) 0.0071(9) 0.0037(9)
C9 0.0293(11) 0.0307(12) 0.0266(12) 0.0074(9) 0.0100(9) 0.0053(9)
O4 0.105(3) 0.0492(15) 0.0630(18) -0.0002(13) 0.0120(17) -0.0027(15)
O5 0.0404(14) 0.127(3) 0.094(2) 0.016(2) 0.0320(15) 0.0051(16)
C1 0.0390(13) 0.0406(14) 0.0234(11) 0.0089(10) 0.0121(10) 0.0047(11)

loop_
_atom_type_symbol
_atom_type_description
_atom_type_scat_dispersion_real
_atom_type_scat_dispersion_imag
_atom_type_scat_source
C C 0.0033 0.0016 'International Tables Vol C Tables 4.2.6.8 and 6.1.1.4'
H H 0.0000 0.0000 'International Tables Vol C Tables 4.2.6.8 and 6.1.1.4'
N N 0.0061 0.0033 'International Tables Vol C Tables 4.2.6.8 and 6.1.1.4'
O O 0.0106 0.0060 'International Tables Vol C Tables 4.2.6.8 and 6.1.1.4'
Cu Cu 0.3201 1.2651 'International Tables Vol C Tables 4.2.6.8 and 6.1.1.4'
Br Br -0.2901 2.4595 'International Tables Vol C Tables 4.2.6.8 and 6.1.1.4'

loop_
_geom_angle_atom_site_label_1
_geom_angle_atom_site_label_2
_geom_angle_atom_site_label_3
_geom_angle
_geom_angle_site_symmetry_1
_geom_angle_site_symmetry_3
_geom_angle_publ_flag
O2 Cu1 O2 180.0 2_766 . ?
O2 Cu1 N2 91.79(8) 2_766 2_766 ?
O2 Cu1 N2 88.21(8) . 2_766 ?
O2 Cu1 N2 88.21(8) 2_766 . ?
O2 Cu1 N2 91.79(8) . . ?
N2 Cu1 N2 180.0 2_766 . ?
C9 O2 Cu1 130.35(17) . . ?
C3 O1 C2 109.6(2) . . ?
C1 N1 C4 108.89(19) . . ?
C1 N1 C5 111.88(19) . . ?
C4 N1 C5 111.6(2) . . ?
C1 N1 H1N 107(2) . . ?
C4 N1 H1N 107(2) . . ?
C5 N1 H1N 110(2) . . ?
C7 N2 C6 115.1(2) . . ?
C7 N2 Cu1 123.10(17) . . ?
C6 N2 Cu1 120.89(15) . . ?
N2 C7 C8 127.5(2) . . ?
N2 C7 H7 119.4(16) . . ?
C8 C7 H7 113.1(17) . . ?
C13 C8 C9 120.6(2) . . ?
C13 C8 C7 116.7(2) . . ?
C9 C8 C7 122.7(2) . . ?
N1 C4 C3 110.8(2) . . ?
N1 C4 H4A 109.5 . . ?
C3 C4 H4A 109.5 . . ?
N1 C4 H4B 109.5 . . ?
C3 C4 H4B 109.5 . . ?
H4A C4 H4B 108.1 . . ?
C10 C11 C12 119.8(2) . . ?
C10 C11 H11 120.1 . . ?
C12 C11 H11 120.1 . . ?
C11 C10 C9 121.9(2) . . ?
C11 C10 H10 119.0 . . ?
C9 C10 H10 119.0 . . ?
O1 C2 C1 111.2(2) . . ?
O1 C2 H2A 109.4 . . ?
C1 C2 H2A 109.4 . . ?
O1 C2 H2B 109.4 . . ?
C1 C2 H2B 109.4 . . ?
H2A C2 H2B 108.0 . . ?
O1 C3 C4 111.3(3) . . ?
O1 C3 H3A 109.4 . . ?
C4 C3 H3A 109.4 . . ?
O1 C3 H3B 109.4 . . ?
C4 C3 H3B 109.4 . . ?
H3A C3 H3B 108.0 . . ?
N1 C5 C6 113.7(2) . . ?
N1 C5 H5A 108.8 . . ?
C6 C5 H5A 108.8 . . ?
N1 C5 H5B 108.8 . . ?
C6 C5 H5B 108.8 . . ?
H5A C5 H5B 107.7 . . ?
O5 N3 O4 122.5(3) . . ?
O5 N3 O3 119.1(3) . . ?
O4 N3 O3 118.3(3) . . ?
C13 C12 C11 120.8(2) . . ?
C13 C12 Br1 119.8(2) . . ?
C11 C12 Br1 119.4(2) . . ?
C12 C13 C8 120.0(2) . . ?
C12 C13 H13 120.0 . . ?
C8 C13 H13 120.0 . . ?
N2 C6 C5 115.3(2) . . ?
N2 C6 H6A 108.4 . . ?
C5 C6 H6A 108.4 . . ?
N2 C6 H6B 108.4 . . ?
C5 C6 H6B 108.4 . . ?
H6A C6 H6B 107.5 . . ?
O2 C9 C8 123.9(2) . . ?
O2 C9 C10 119.0(2) . . ?
C8 C9 C10 117.0(2) . . ?
N1 C1 C2 110.2(2) . . ?
N1 C1 H1A 109.6 . . ?
C2 C1 H1A 109.6 . . ?
N1 C1 H1B 109.6 . . ?
C2 C1 H1B 109.6 . . ?
H1A C1 H1B 108.1 . . ?

loop_
_geom_bond_atom_site_label_1
_geom_bond_atom_site_label_2
_geom_bond_distance
_geom_bond_site_symmetry_2
_geom_bond_publ_flag
Br1 C12 1.901(3) . ?
Cu1 O2 1.8935(19) 2_766 ?
Cu1 O2 1.8935(19) . ?
Cu1 N2 2.037(2) 2_766 ?
Cu1 N2 2.037(2) . ?
O2 C9 1.304(3) . ?
O1 C3 1.419(4) . ?
O1 C2 1.423(4) . ?
N1 C1 1.502(3) . ?
N1 C4 1.501(3) . ?
N1 C5 1.508(3) . ?
N1 H1N 0.92(4) . ?
N2 C7 1.285(3) . ?
N2 C6 1.477(3) . ?
C7 C8 1.436(3) . ?
C7 H7 0.98(3) . ?
O3 N3 1.244(4) . ?
C8 C13 1.408(3) . ?
C8 C9 1.413(3) . ?
C4 C3 1.509(4) . ?
C4 H4A 0.9700 . ?
C4 H4B 0.9700 . ?
C11 C10 1.365(4) . ?
C11 C12 1.398(4) . ?
C11 H11 0.9300 . ?
C10 C9 1.425(4) . ?
C10 H10 0.9300 . ?
C2 C1 1.510(4) . ?
C2 H2A 0.9700 . ?
C2 H2B 0.9700 . ?
C3 H3A 0.9700 . ?
C3 H3B 0.9700 . ?
C5 C6 1.520(3) . ?
C5 H5A 0.9700 . ?
C5 H5B 0.9700 . ?
N3 O5 1.216(4) . ?
N3 O4 1.226(4) . ?
C12 C13 1.373(4) . ?
C13 H13 0.9300 . ?
C6 H6A 0.9700 . ?
C6 H6B 0.9700 . ?
C1 H1A 0.9700 . ?
C1 H1B 0.9700 . ?
